data_1515051
loop_
_publ_author_name
'Cheng, Jianhua'
'Wang, Haiyu'
'Nishiura, Masayoshi'
'Hou, Zhaomin'

_publ_section_title
;
 Binuclear rare-earth polyhydride complexes bearing both terminal and
 bridging hydride ligands
;
_journal_issue 7
_journal_name_full 'Chemical Science'
_journal_page_first 2230
_journal_paper_doi 10.1039/c2sc20300f
_journal_volume 3
_journal_year 2012
_chemical_formula_sum 'C81 H123 N4 O4.5 Si Y2'
_chemical_formula_weight 1430.74
_chemical_name_common ((PhNCN)2Y2H3(OC4H9))(THF)3
_chemical_name_systematic
;
?
;
_space_group_IT_number 14
_symmetry_cell_setting monoclinic
_symmetry_space_group_name_Hall '-P 2yn'
_symmetry_space_group_name_H-M 'P 1 21/n 1'
_atom_sites_solution_hydrogens geom
_atom_sites_solution_primary direct
_atom_sites_solution_secondary difmap
_audit_creation_method SHELXL-97
_cell_angle_alpha 90.00
_cell_angle_beta 93.796(3)
_cell_angle_gamma 90.00
_cell_formula_units_Z 4
_cell_length_a 13.0663(19)
_cell_length_b 38.724(6)
_cell_length_c 15.781(2)
_cell_measurement_temperature 163(2)
_cell_volume 7967(2)
_computing_cell_refinement 'Bruker SMART'
_computing_data_collection 'Bruker SMART'
_computing_data_reduction 'Bruker SHELXTL'
_computing_molecular_graphics 'Ortep-3 for Windows (Farrugia, 1997)'
_computing_publication_material 'WinGX publication routines (Farrugia, 1999)'
_computing_structure_refinement 'SHELXL-97 (Sheldrick, 2008)'
_computing_structure_solution 'SHELXS-97 (Sheldrick, 2008)'
_diffrn_ambient_temperature 163(2)
_diffrn_measured_fraction_theta_full 0.997
_diffrn_measured_fraction_theta_max 0.997
_diffrn_measurement_device_type 'CCD area detector'
_diffrn_measurement_method 'phi and omega scans'
_diffrn_radiation_monochromator graphite
_diffrn_radiation_source 'fine-focus sealed tube'
_diffrn_radiation_type MoK\a
_diffrn_radiation_wavelength 0.71073
_diffrn_reflns_av_R_equivalents 0.1123
_diffrn_reflns_av_sigmaI/netI 0.1414
_diffrn_reflns_limit_h_max 15
_diffrn_reflns_limit_h_min -10
_diffrn_reflns_limit_k_max 46
_diffrn_reflns_limit_k_min -46
_diffrn_reflns_limit_l_max 18
_diffrn_reflns_limit_l_min -18
_diffrn_reflns_number 43453
_diffrn_reflns_theta_full 25.07
_diffrn_reflns_theta_max 25.07
_diffrn_reflns_theta_min 1.40
_exptl_absorpt_coefficient_mu 1.513
_exptl_absorpt_correction_T_max 0.8048
_exptl_absorpt_correction_T_min 0.6766
_exptl_absorpt_correction_type empirical
_exptl_absorpt_process_details 'SADABS (Sheldrick, 2008)'
_exptl_crystal_colour Colorless
_exptl_crystal_density_diffrn 1.193
_exptl_crystal_density_method 'not measured'
_exptl_crystal_description Fragment
_exptl_crystal_F_000 3060
_exptl_crystal_size_max 0.28
_exptl_crystal_size_mid 0.20
_exptl_crystal_size_min 0.15
_refine_diff_density_max 0.491
_refine_diff_density_min -0.428
_refine_diff_density_rms 0.073
_refine_ls_extinction_method none
_refine_ls_goodness_of_fit_ref 0.966
_refine_ls_hydrogen_treatment mixed
_refine_ls_matrix_type full
_refine_ls_number_parameters 842
_refine_ls_number_reflns 14111
_refine_ls_number_restraints 0
_refine_ls_restrained_S_all 0.966
_refine_ls_R_factor_all 0.1443
_refine_ls_R_factor_gt 0.0629
_refine_ls_shift/su_max 0.000
_refine_ls_shift/su_mean 0.000
_refine_ls_structure_factor_coef Fsqd
_refine_ls_weighting_details 'calc w=1/[\s^2^(Fo^2^)+(0.0510P)^2^+0.0000P] where P=(Fo^2^+2Fc^2^)/3'
_refine_ls_weighting_scheme calc
_refine_ls_wR_factor_gt 0.1162
_refine_ls_wR_factor_ref 0.1430
_reflns_number_gt 7447
_reflns_number_total 14111
_reflns_threshold_expression >2sigma(I)
_cod_data_source_file c2sc20300f.txt
_cod_data_source_block 2-Y
_cod_depositor_comments
;
The following automatic conversions were performed:

'_symmetry_cell_setting' value 'Monoclinic' changed to 'monoclinic'
according to
/usr/data/users/saulius/automatic-downloads/retrospective/RSC/lib/dictionaries/cif_core.dic
dictionary named 'cif_core.dic' version 2.4.2 from
2011-04-26.

'_exptl_absorpt_correction_type' value 'Empirical'
changed to 'empirical' according to
/usr/data/users/saulius/automatic-downloads/retrospective/RSC/lib/dictionaries/cif_core.dic
dictionary named 'cif_core.dic' version 2.4.2 from 2011-04-26.

Automatic conversion script
Id: cif_fix_values 2281 2013-09-26 08:29:07Z andrius 
;
_cod_original_sg_symbol_H-M P21/n
_cod_original_formula_sum 'C81 H123 N4 O4.50 Si Y2'
_cod_database_code 1515051

loop_
_symmetry_equiv_pos_as_xyz
'x, y, z'
'-x+1/2, y+1/2, -z+1/2'
'-x, -y, -z'
'x-1/2, -y-1/2, z-1/2'

loop_
_atom_site_label
_atom_site_type_symbol
_atom_site_fract_x
_atom_site_fract_y
_atom_site_fract_z
_atom_site_U_iso_or_equiv
_atom_site_adp_type
_atom_site_occupancy
_atom_site_symmetry_multiplicity
_atom_site_calc_flag
_atom_site_refinement_flags
_atom_site_disorder_assembly
_atom_site_disorder_group
C4 C 0.2661(4) 0.13399(14) 0.2218(3) 0.0442(15) Uani 1 1 d . . .
H4A H 0.2934 0.1115 0.2431 0.053 Uiso 1 1 calc R . .
H4B H 0.1985 0.1381 0.2448 0.053 Uiso 1 1 calc R . .
C5 C 0.3386(4) 0.16249(15) 0.2452(3) 0.0527(16) Uani 1 1 d . . .
H5A H 0.3731 0.1587 0.3022 0.063 Uiso 1 1 calc R . .
H5B H 0.3027 0.1850 0.2447 0.063 Uiso 1 1 calc R . .
C6 C 0.4153(4) 0.16100(14) 0.1763(3) 0.0520(16) Uani 1 1 d . . .
H6A H 0.4308 0.1845 0.1559 0.062 Uiso 1 1 calc R . .
H6B H 0.4800 0.1499 0.1982 0.062 Uiso 1 1 calc R . .
C7 C 0.3626(4) 0.13967(15) 0.1059(3) 0.0531(16) Uani 1 1 d . . .
H7A H 0.3633 0.1520 0.0509 0.064 Uiso 1 1 calc R . .
H7B H 0.3976 0.1171 0.1007 0.064 Uiso 1 1 calc R . .
C8 C 0.1591(6) 0.22940(17) 0.0742(5) 0.097(3) Uani 1 1 d . . .
H8A H 0.1045 0.2446 0.0486 0.117 Uiso 1 1 calc R . .
H8B H 0.1395 0.2219 0.1309 0.117 Uiso 1 1 calc R . .
C9 C 0.2563(7) 0.24739(19) 0.0813(6) 0.114(3) Uani 1 1 d . . .
H9A H 0.2968 0.2404 0.1337 0.137 Uiso 1 1 calc R . .
H9B H 0.2454 0.2727 0.0826 0.137 Uiso 1 1 calc R . .
C10 C 0.3109(6) 0.2372(2) 0.0035(6) 0.106(3) Uani 1 1 d . . .
H10A H 0.3219 0.2575 -0.0328 0.127 Uiso 1 1 calc R . .
H10B H 0.3782 0.2265 0.0199 0.127 Uiso 1 1 calc R . .
C11 C 0.2406(5) 0.21184(16) -0.0413(4) 0.075(2) Uani 1 1 d . . .
H11A H 0.2005 0.2231 -0.0890 0.090 Uiso 1 1 calc R . .
H11B H 0.2801 0.1925 -0.0641 0.090 Uiso 1 1 calc R . .
C12 C -0.3364(4) 0.16375(15) 0.1056(4) 0.0561(17) Uani 1 1 d . . .
H12A H -0.3267 0.1714 0.1655 0.067 Uiso 1 1 calc R . .
H12B H -0.3875 0.1448 0.1021 0.067 Uiso 1 1 calc R . .
C13 C -0.3719(5) 0.19296(17) 0.0504(4) 0.072(2) Uani 1 1 d . . .
H13A H -0.3638 0.2151 0.0813 0.086 Uiso 1 1 calc R . .
H13B H -0.4449 0.1900 0.0308 0.086 Uiso 1 1 calc R . .
C14 C -0.3034(5) 0.19199(16) -0.0251(4) 0.069(2) Uani 1 1 d . . .
H14A H -0.3449 0.1936 -0.0798 0.083 Uiso 1 1 calc R . .
H14B H -0.2526 0.2110 -0.0216 0.083 Uiso 1 1 calc R . .
C15 C -0.2513(5) 0.15724(15) -0.0156(3) 0.0531(16) Uani 1 1 d . . .
H15A H -0.2941 0.1389 -0.0436 0.064 Uiso 1 1 calc R . .
H15B H -0.1836 0.1575 -0.0403 0.064 Uiso 1 1 calc R . .
C16 C -0.1569(5) 0.23511(17) 0.2403(5) 0.083(2) Uani 1 1 d . . .
H16A H -0.1301 0.2376 0.3002 0.099 Uiso 1 1 calc R A 1
H16B H -0.2323 0.2380 0.2380 0.099 Uiso 1 1 calc R A 1
C17 C -0.186(3) 0.2615(5) 0.1733(14) 0.108(3) Uani 0.432(19) 1 d P B 2
H17A H -0.2077 0.2835 0.1983 0.130 Uiso 0.432(19) 1 calc PR B 2
H17B H -0.2411 0.2529 0.1325 0.130 Uiso 0.432(19) 1 calc PR B 2
C18 C -0.081(3) 0.2651(5) 0.1311(17) 0.108(3) Uani 0.432(19) 1 d P B 2
H18A H -0.0605 0.2420 0.1113 0.130 Uiso 0.432(19) 1 calc PR B 2
H18B H -0.0282 0.2726 0.1753 0.130 Uiso 0.432(19) 1 calc PR B 2
C17' C -0.113(2) 0.2605(4) 0.1903(11) 0.108(3) Uani 0.568(19) 1 d P B 1
H17C H -0.0382 0.2579 0.1997 0.130 Uiso 0.568(19) 1 calc PR B 1
H17D H -0.1309 0.2830 0.2154 0.130 Uiso 0.568(19) 1 calc PR B 1
C18' C -0.1353(19) 0.2641(4) 0.0961(12) 0.108(3) Uani 0.568(19) 1 d P B 1
H18C H -0.1197 0.2417 0.0694 0.130 Uiso 0.568(19) 1 calc PR B 1
H18D H -0.2098 0.2683 0.0851 0.130 Uiso 0.568(19) 1 calc PR B 1
C19 C -0.0797(6) 0.29150(17) 0.0526(5) 0.108(3) Uani 1 1 d . . .
H19A H -0.0411 0.2812 0.0078 0.162 Uiso 1 1 calc R B 1
H19B H -0.0322 0.3032 0.0938 0.162 Uiso 1 1 calc R B 1
H19C H -0.1290 0.3083 0.0273 0.162 Uiso 1 1 calc R B 1
C20 C 0.1303(4) 0.11665(12) -0.1246(3) 0.0356(13) Uani 1 1 d . . .
C21 C 0.1347(4) 0.10053(14) -0.2099(3) 0.0394(14) Uani 1 1 d . . .
C22 C 0.1548(4) 0.06562(14) -0.2203(3) 0.0444(15) Uani 1 1 d . . .
H22 H 0.1692 0.0514 -0.1719 0.053 Uiso 1 1 calc R . .
C23 C 0.1541(4) 0.05133(17) -0.3008(4) 0.0608(18) Uani 1 1 d . . .
H23 H 0.1644 0.0272 -0.3071 0.073 Uiso 1 1 calc R . .
C24 C 0.1385(5) 0.07171(19) -0.3714(4) 0.0656(19) Uani 1 1 d . . .
H24 H 0.1404 0.0618 -0.4263 0.079 Uiso 1 1 calc R . .
C25 C 0.1202(4) 0.10628(18) -0.3630(4) 0.0597(18) Uani 1 1 d . . .
H25 H 0.1099 0.1205 -0.4120 0.072 Uiso 1 1 calc R . .
C26 C 0.1168(4) 0.12043(16) -0.2824(3) 0.0516(16) Uani 1 1 d . . .
H26 H 0.1018 0.1443 -0.2767 0.062 Uiso 1 1 calc R . .
C27 C -0.0412(4) 0.13924(13) -0.1578(3) 0.0354(13) Uani 1 1 d . . .
C28 C -0.0721(4) 0.17147(13) -0.1940(3) 0.0379(13) Uani 1 1 d . . .
C29 C -0.0026(4) 0.20307(13) -0.1817(3) 0.0452(15) Uani 1 1 d . . .
H29 H 0.0649 0.1950 -0.1552 0.054 Uiso 1 1 calc R . .
C30 C -0.0470(5) 0.22876(14) -0.1214(4) 0.0654(19) Uani 1 1 d . . .
H30A H -0.0008 0.2486 -0.1139 0.098 Uiso 1 1 calc R . .
H30B H -0.0545 0.2177 -0.0664 0.098 Uiso 1 1 calc R . .
H30C H -0.1142 0.2366 -0.1451 0.098 Uiso 1 1 calc R . .
C31 C 0.0174(5) 0.22078(15) -0.2653(4) 0.075(2) Uani 1 1 d . . .
H31A H 0.0631 0.2405 -0.2542 0.112 Uiso 1 1 calc R . .
H31B H -0.0478 0.2288 -0.2929 0.112 Uiso 1 1 calc R . .
H31C H 0.0496 0.2044 -0.3027 0.112 Uiso 1 1 calc R . .
C32 C -0.1651(4) 0.17482(15) -0.2387(3) 0.0482(15) Uani 1 1 d . . .
H32 H -0.1850 0.1966 -0.2622 0.058 Uiso 1 1 calc R . .
C33 C -0.2307(5) 0.14685(16) -0.2500(4) 0.0572(17) Uani 1 1 d . . .
H33 H -0.2948 0.1494 -0.2814 0.069 Uiso 1 1 calc R . .
C34 C -0.2026(4) 0.11553(15) -0.2159(3) 0.0464(15) Uani 1 1 d . . .
H34 H -0.2479 0.0964 -0.2236 0.056 Uiso 1 1 calc R . .
C35 C -0.1087(4) 0.11114(13) -0.1701(3) 0.0367(13) Uani 1 1 d . . .
C36 C -0.0849(4) 0.07620(13) -0.1297(3) 0.0439(15) Uani 1 1 d . . .
H36 H -0.0113 0.0764 -0.1078 0.053 Uiso 1 1 calc R . .
C37 C -0.1501(5) 0.07018(14) -0.0536(4) 0.0621(18) Uani 1 1 d . . .
H37A H -0.1330 0.0477 -0.0281 0.093 Uiso 1 1 calc R . .
H37B H -0.2230 0.0706 -0.0728 0.093 Uiso 1 1 calc R . .
H37C H -0.1360 0.0884 -0.0113 0.093 Uiso 1 1 calc R . .
C38 C -0.0990(5) 0.04618(13) -0.1928(4) 0.0616(18) Uani 1 1 d . . .
H38A H -0.0816 0.0244 -0.1637 0.092 Uiso 1 1 calc R . .
H38B H -0.0538 0.0495 -0.2393 0.092 Uiso 1 1 calc R . .
H38C H -0.1705 0.0454 -0.2158 0.092 Uiso 1 1 calc R . .
C39 C 0.2933(4) 0.09315(14) -0.0748(3) 0.0391(14) Uani 1 1 d . . .
C40 C 0.3129(4) 0.06267(14) -0.0271(3) 0.0408(14) Uani 1 1 d . . .
C41 C 0.2428(4) 0.05168(13) 0.0415(3) 0.0384(14) Uani 1 1 d . . .
H41 H 0.2199 0.0731 0.0702 0.046 Uiso 1 1 calc R . .
C42 C 0.1462(4) 0.03279(14) 0.0051(4) 0.0592(17) Uani 1 1 d . . .
H42A H 0.1034 0.0266 0.0515 0.089 Uiso 1 1 calc R . .
H42B H 0.1662 0.0118 -0.0243 0.089 Uiso 1 1 calc R . .
H42C H 0.1074 0.0479 -0.0350 0.089 Uiso 1 1 calc R . .
C43 C 0.2966(4) 0.02870(15) 0.1094(4) 0.0632(18) Uani 1 1 d . . .
H43A H 0.2483 0.0226 0.1519 0.095 Uiso 1 1 calc R . .
H43B H 0.3551 0.0412 0.1370 0.095 Uiso 1 1 calc R . .
H43C H 0.3211 0.0076 0.0830 0.095 Uiso 1 1 calc R . .
C44 C 0.3967(4) 0.04238(15) -0.0429(3) 0.0524(16) Uani 1 1 d . . .
H44 H 0.4083 0.0215 -0.0121 0.063 Uiso 1 1 calc R . .
C45 C 0.4637(5) 0.05192(18) -0.1025(4) 0.0639(19) Uani 1 1 d . . .
H45 H 0.5197 0.0374 -0.1139 0.077 Uiso 1 1 calc R . .
C46 C 0.4494(4) 0.08235(17) -0.1452(4) 0.0586(18) Uani 1 1 d . . .
H46 H 0.4982 0.0893 -0.1839 0.070 Uiso 1 1 calc R . .
C47 C 0.3653(4) 0.10362(14) -0.1336(3) 0.0459(15) Uani 1 1 d . . .
C48 C 0.3585(5) 0.13739(15) -0.1793(4) 0.0552(17) Uani 1 1 d . . .
H48 H 0.2896 0.1477 -0.1717 0.066 Uiso 1 1 calc R . .
C49 C 0.4415(5) 0.16273(17) -0.1422(4) 0.075(2) Uani 1 1 d . . .
H49A H 0.4360 0.1847 -0.1732 0.112 Uiso 1 1 calc R . .
H49B H 0.5097 0.1528 -0.1478 0.112 Uiso 1 1 calc R . .
H49C H 0.4314 0.1668 -0.0820 0.112 Uiso 1 1 calc R . .
C50 C 0.3716(5) 0.13351(15) -0.2754(4) 0.0676(19) Uani 1 1 d . . .
H50A H 0.3661 0.1562 -0.3026 0.101 Uiso 1 1 calc R . .
H50B H 0.3179 0.1183 -0.3005 0.101 Uiso 1 1 calc R . .
H50C H 0.4391 0.1236 -0.2840 0.101 Uiso 1 1 calc R . .
C51 C -0.1222(4) 0.11788(12) 0.3285(3) 0.0324(13) Uani 1 1 d . B .
C52 C -0.1392(4) 0.10031(14) 0.4115(3) 0.0356(13) Uani 1 1 d . . .
C53 C -0.1047(4) 0.11557(15) 0.4873(4) 0.0486(16) Uani 1 1 d . . .
H53 H -0.0698 0.1371 0.4867 0.058 Uiso 1 1 calc R . .
C54 C -0.1207(5) 0.09950(18) 0.5651(4) 0.0644(19) Uani 1 1 d . . .
H54 H -0.0972 0.1103 0.6168 0.077 Uiso 1 1 calc R . .
C55 C -0.1698(5) 0.06851(19) 0.5669(4) 0.070(2) Uani 1 1 d . . .
H55 H -0.1812 0.0578 0.6196 0.084 Uiso 1 1 calc R . .
C56 C -0.2029(4) 0.05280(16) 0.4916(4) 0.0597(18) Uani 1 1 d . . .
H56 H -0.2359 0.0310 0.4925 0.072 Uiso 1 1 calc R . .
C57 C -0.1884(4) 0.06860(14) 0.4147(3) 0.0427(14) Uani 1 1 d . . .
H57 H -0.2125 0.0576 0.3634 0.051 Uiso 1 1 calc R . .
C58 C 0.0586(4) 0.12767(13) 0.3628(3) 0.0325(13) Uani 1 1 d . . .
C59 C 0.1068(4) 0.09503(14) 0.3719(3) 0.0386(14) Uani 1 1 d . . .
C60 C 0.0580(4) 0.06242(12) 0.3332(3) 0.0380(14) Uani 1 1 d . . .
H60 H -0.0143 0.0680 0.3131 0.046 Uiso 1 1 calc R . .
C61 C 0.0552(5) 0.03275(13) 0.3976(4) 0.0605(18) Uani 1 1 d . . .
H61A H 0.0226 0.0125 0.3701 0.091 Uiso 1 1 calc R . .
H61B H 0.0159 0.0399 0.4454 0.091 Uiso 1 1 calc R . .
H61C H 0.1254 0.0269 0.4185 0.091 Uiso 1 1 calc R . .
C62 C 0.1153(5) 0.05162(14) 0.2562(4) 0.0622(18) Uani 1 1 d . . .
H62A H 0.0834 0.0308 0.2309 0.093 Uiso 1 1 calc R . .
H62B H 0.1871 0.0468 0.2741 0.093 Uiso 1 1 calc R . .
H62C H 0.1120 0.0703 0.2143 0.093 Uiso 1 1 calc R . .
C63 C 0.2029(4) 0.09303(15) 0.4145(3) 0.0437(14) Uani 1 1 d . . .
H63 H 0.2352 0.0711 0.4207 0.052 Uiso 1 1 calc R . .
C64 C 0.2533(4) 0.12166(15) 0.4483(3) 0.0472(15) Uani 1 1 d . . .
H64 H 0.3196 0.1197 0.4764 0.057 Uiso 1 1 calc R . .
C65 C 0.2051(4) 0.15303(15) 0.4402(3) 0.0468(15) Uani 1 1 d . . .
H65 H 0.2390 0.1728 0.4642 0.056 Uiso 1 1 calc R . .
C66 C 0.1086(4) 0.15724(13) 0.3984(3) 0.0373(13) Uani 1 1 d . . .
C67 C 0.0591(4) 0.19283(13) 0.3934(4) 0.0480(15) Uani 1 1 d . . .
H67 H -0.0110 0.1904 0.3647 0.058 Uiso 1 1 calc R . .
C68 C 0.0480(5) 0.20796(16) 0.4826(4) 0.076(2) Uani 1 1 d . . .
H68A H 0.0069 0.1923 0.5153 0.114 Uiso 1 1 calc R . .
H68B H 0.0140 0.2305 0.4775 0.114 Uiso 1 1 calc R . .
H68C H 0.1161 0.2107 0.5117 0.114 Uiso 1 1 calc R . .
C69 C 0.1197(5) 0.21762(14) 0.3415(4) 0.0653(19) Uani 1 1 d . . .
H69A H 0.0854 0.2401 0.3387 0.098 Uiso 1 1 calc R . .
H69B H 0.1237 0.2085 0.2839 0.098 Uiso 1 1 calc R . .
H69C H 0.1890 0.2203 0.3683 0.098 Uiso 1 1 calc R . .
C70 C -0.2990(4) 0.11043(12) 0.2790(3) 0.0321(12) Uani 1 1 d . . .
C71 C -0.3552(4) 0.12663(13) 0.3406(3) 0.0349(13) Uani 1 1 d . . .
C72 C -0.3180(4) 0.15816(13) 0.3907(3) 0.0465(15) Uani 1 1 d . . .
H72 H -0.2427 0.1605 0.3839 0.056 Uiso 1 1 calc R . .
C73 C -0.3330(5) 0.15520(15) 0.4865(3) 0.0650(19) Uani 1 1 d . . .
H73A H -0.3066 0.1761 0.5155 0.098 Uiso 1 1 calc R . .
H73B H -0.2958 0.1350 0.5097 0.098 Uiso 1 1 calc R . .
H73C H -0.4062 0.1527 0.4952 0.098 Uiso 1 1 calc R . .
C74 C -0.3705(5) 0.19063(14) 0.3531(4) 0.0659(19) Uani 1 1 d . . .
H74A H -0.3456 0.2109 0.3853 0.099 Uiso 1 1 calc R . .
H74B H -0.4449 0.1886 0.3565 0.099 Uiso 1 1 calc R . .
H74C H -0.3547 0.1931 0.2936 0.099 Uiso 1 1 calc R . .
C75 C -0.4521(4) 0.11377(14) 0.3545(4) 0.0470(15) Uani 1 1 d . . .
H75 H -0.4896 0.1238 0.3977 0.056 Uiso 1 1 calc R . .
C76 C -0.4954(4) 0.08691(15) 0.3075(4) 0.0517(16) Uani 1 1 d . . .
H76 H -0.5608 0.0781 0.3192 0.062 Uiso 1 1 calc R . .
C77 C -0.4421(4) 0.07306(13) 0.2432(3) 0.0409(14) Uani 1 1 d . . .
H77 H -0.4727 0.0551 0.2094 0.049 Uiso 1 1 calc R . .
C78 C -0.3448(4) 0.08465(12) 0.2263(3) 0.0324(12) Uani 1 1 d . . .
C79 C -0.2886(4) 0.06862(13) 0.1547(3) 0.0409(14) Uani 1 1 d . . .
H79 H -0.2445 0.0871 0.1320 0.049 Uiso 1 1 calc R . .
C80 C -0.2170(5) 0.03927(15) 0.1856(4) 0.069(2) Uani 1 1 d . . .
H80A H -0.1817 0.0300 0.1376 0.104 Uiso 1 1 calc R . .
H80B H -0.2572 0.0209 0.2102 0.104 Uiso 1 1 calc R . .
H80C H -0.1663 0.0481 0.2287 0.104 Uiso 1 1 calc R . .
C81 C -0.3603(5) 0.05636(15) 0.0811(4) 0.0666(19) Uani 1 1 d . . .
H81A H -0.3200 0.0464 0.0370 0.100 Uiso 1 1 calc R . .
H81B H -0.4002 0.0760 0.0575 0.100 Uiso 1 1 calc R . .
H81C H -0.4070 0.0388 0.1013 0.100 Uiso 1 1 calc R . .
C101 C 0.3880(5) 0.01264(18) 0.6400(5) 0.096(3) Uani 1 1 d . . .
H10C H 0.3286 0.0199 0.6031 0.144 Uiso 1 1 calc R . .
H10D H 0.3898 0.0257 0.6932 0.144 Uiso 1 1 calc R . .
H10E H 0.3827 -0.0121 0.6523 0.144 Uiso 1 1 calc R . .
C102 C 0.5183(6) 0.06707(16) 0.5655(5) 0.109(3) Uani 1 1 d . . .
H10F H 0.5819 0.0711 0.5373 0.163 Uiso 1 1 calc R . .
H10G H 0.5207 0.0799 0.6192 0.163 Uiso 1 1 calc R . .
H10H H 0.4597 0.0750 0.5287 0.163 Uiso 1 1 calc R . .
C103 C 0.6163(6) 0.0065(2) 0.6560(6) 0.135(4) Uani 1 1 d . . .
H10I H 0.6796 0.0111 0.6278 0.202 Uiso 1 1 calc R . .
H10J H 0.6108 -0.0184 0.6669 0.202 Uiso 1 1 calc R . .
H10K H 0.6178 0.0191 0.7099 0.202 Uiso 1 1 calc R . .
N1 N 0.0518(3) 0.13707(10) -0.1054(2) 0.0335(10) Uani 1 1 d . . .
N2 N 0.2031(3) 0.11278(10) -0.0617(3) 0.0347(11) Uani 1 1 d . . .
N3 N -0.1962(3) 0.12039(9) 0.2656(2) 0.0329(10) Uani 1 1 d . B .
N4 N -0.0334(3) 0.13247(9) 0.3122(2) 0.0309(10) Uani 1 1 d . B .
O1 O 0.2582(2) 0.13475(8) 0.1295(2) 0.0413(9) Uani 1 1 d . . .
O2 O 0.1743(3) 0.19952(9) 0.0197(2) 0.0520(11) Uani 1 1 d . . .
O3 O -0.2402(2) 0.15200(8) 0.0757(2) 0.0411(9) Uani 1 1 d . B .
O4 O -0.1332(3) 0.20316(9) 0.2110(2) 0.0548(11) Uani 1 1 d . B .
Y1 Y 0.10457(4) 0.144412(12) 0.04151(3) 0.03370(15) Uani 1 1 d . B .
Y2 Y -0.08816(4) 0.154719(12) 0.17294(3) 0.03314(15) Uani 1 1 d . . .
Si1 Si 0.50481(15) 0.02075(5) 0.58676(12) 0.0667(6) Uani 1 1 d . . .
O5 O 0.5000 0.0000 0.5000 0.172(4) Uani 1 2 d S . .
H1 H -0.028(3) 0.1667(9) 0.049(2) 0.027(11) Uiso 1 1 d . . .
H2 H -0.001(3) 0.1120(10) 0.107(3) 0.050(14) Uiso 1 1 d . . .
H3 H 0.074(3) 0.1665(9) 0.160(2) 0.035(12) Uiso 1 1 d . . .

loop_
_atom_site_aniso_label
_atom_site_aniso_U_11
_atom_site_aniso_U_22
_atom_site_aniso_U_33
_atom_site_aniso_U_23
_atom_site_aniso_U_13
_atom_site_aniso_U_12
C4 0.035(4) 0.065(4) 0.032(3) 0.010(3) 0.001(3) 0.004(3)
C5 0.042(4) 0.076(4) 0.040(4) -0.005(3) 0.000(3) 0.010(3)
C6 0.040(4) 0.070(4) 0.046(4) 0.002(3) 0.003(3) -0.009(3)
C7 0.029(4) 0.087(5) 0.043(4) -0.011(3) 0.003(3) -0.001(3)
C8 0.134(8) 0.061(5) 0.100(7) -0.023(4) 0.034(6) -0.007(5)
C9 0.145(9) 0.067(6) 0.124(8) -0.009(5) -0.050(7) -0.041(6)
C10 0.073(6) 0.087(6) 0.153(9) 0.039(6) -0.029(6) -0.038(5)
C11 0.065(5) 0.070(5) 0.094(6) 0.013(4) 0.026(4) -0.017(4)
C12 0.035(4) 0.080(5) 0.054(4) 0.006(3) 0.012(3) 0.016(3)
C13 0.059(5) 0.083(5) 0.075(5) 0.025(4) 0.016(4) 0.021(4)
C14 0.052(5) 0.088(5) 0.067(5) 0.028(4) 0.008(4) 0.008(4)
C15 0.050(4) 0.073(4) 0.037(4) 0.000(3) 0.005(3) -0.002(3)
C16 0.081(6) 0.075(5) 0.091(6) -0.006(5) -0.003(5) 0.021(4)
C17 0.163(8) 0.073(3) 0.091(5) 0.012(4) 0.025(5) 0.033(5)
C18 0.163(8) 0.073(3) 0.091(5) 0.012(4) 0.025(5) 0.033(5)
C17' 0.163(8) 0.073(3) 0.091(5) 0.012(4) 0.025(5) 0.033(5)
C18' 0.163(8) 0.073(3) 0.091(5) 0.012(4) 0.025(5) 0.033(5)
C19 0.163(8) 0.073(3) 0.091(5) 0.012(4) 0.025(5) 0.033(5)
C20 0.038(4) 0.033(3) 0.036(3) 0.004(3) 0.011(3) -0.005(3)
C21 0.040(4) 0.053(4) 0.025(3) -0.003(3) 0.002(3) 0.002(3)
C22 0.045(4) 0.059(4) 0.029(3) -0.010(3) -0.004(3) 0.007(3)
C23 0.057(5) 0.079(5) 0.047(4) -0.018(4) 0.007(3) 0.008(4)
C24 0.065(5) 0.099(6) 0.034(4) -0.015(4) 0.008(3) 0.011(4)
C25 0.054(4) 0.094(5) 0.032(4) 0.004(3) 0.005(3) 0.022(4)
C26 0.048(4) 0.072(4) 0.036(4) -0.004(3) 0.008(3) 0.003(3)
C27 0.031(3) 0.043(3) 0.033(3) 0.006(3) 0.005(3) 0.003(3)
C28 0.039(4) 0.039(3) 0.036(3) 0.003(3) 0.005(3) -0.005(3)
C29 0.044(4) 0.039(3) 0.053(4) 0.017(3) -0.001(3) -0.003(3)
C30 0.082(5) 0.051(4) 0.064(5) -0.012(3) 0.005(4) -0.022(4)
C31 0.094(6) 0.065(4) 0.067(5) 0.015(4) 0.017(4) -0.018(4)
C32 0.048(4) 0.051(4) 0.044(4) 0.004(3) -0.010(3) 0.003(3)
C33 0.048(4) 0.076(5) 0.046(4) 0.004(4) -0.008(3) -0.003(4)
C34 0.046(4) 0.057(4) 0.035(4) -0.005(3) 0.001(3) -0.013(3)
C35 0.040(4) 0.042(3) 0.028(3) 0.000(3) 0.005(3) -0.006(3)
C36 0.050(4) 0.043(3) 0.038(3) 0.003(3) 0.001(3) -0.013(3)
C37 0.089(5) 0.048(4) 0.050(4) 0.007(3) 0.013(4) -0.011(3)
C38 0.078(5) 0.051(4) 0.055(4) -0.005(3) 0.001(4) -0.008(3)
C39 0.035(4) 0.052(4) 0.031(3) -0.005(3) 0.006(3) 0.003(3)
C40 0.044(4) 0.051(4) 0.028(3) -0.004(3) 0.002(3) 0.010(3)
C41 0.045(4) 0.037(3) 0.033(3) -0.001(3) 0.002(3) 0.012(3)
C42 0.065(5) 0.066(4) 0.046(4) 0.008(3) 0.006(3) -0.003(4)
C43 0.054(4) 0.087(5) 0.048(4) 0.012(4) 0.004(3) 0.018(4)
C44 0.057(4) 0.064(4) 0.038(4) 0.002(3) 0.009(3) 0.017(3)
C45 0.056(5) 0.089(5) 0.047(4) -0.001(4) -0.001(4) 0.021(4)
C46 0.040(4) 0.089(5) 0.049(4) -0.009(4) 0.012(3) 0.015(4)
C47 0.050(4) 0.051(4) 0.036(3) -0.004(3) -0.003(3) 0.003(3)
C48 0.046(4) 0.071(4) 0.050(4) -0.002(3) 0.016(3) 0.000(3)
C49 0.062(5) 0.094(5) 0.069(5) -0.008(4) 0.015(4) -0.023(4)
C50 0.070(5) 0.081(5) 0.053(4) 0.003(4) 0.017(4) 0.002(4)
C51 0.033(3) 0.034(3) 0.031(3) -0.001(2) 0.007(3) 0.004(3)
C52 0.025(3) 0.053(4) 0.029(3) 0.002(3) 0.004(3) 0.000(3)
C53 0.030(4) 0.072(4) 0.044(4) -0.003(3) 0.007(3) -0.011(3)
C54 0.051(4) 0.112(6) 0.031(4) 0.006(4) 0.008(3) -0.008(4)
C55 0.053(5) 0.106(6) 0.051(5) 0.029(4) 0.011(4) -0.007(4)
C56 0.051(4) 0.076(5) 0.053(4) 0.022(4) 0.004(3) 0.000(3)
C57 0.035(4) 0.058(4) 0.035(3) 0.004(3) 0.002(3) 0.001(3)
C58 0.033(3) 0.042(3) 0.022(3) -0.003(2) 0.004(2) -0.001(3)
C59 0.038(4) 0.049(4) 0.030(3) 0.003(3) 0.009(3) 0.006(3)
C60 0.030(3) 0.043(3) 0.041(3) 0.002(3) 0.004(3) 0.008(3)
C61 0.069(5) 0.046(4) 0.066(5) 0.006(3) 0.000(4) 0.002(3)
C62 0.076(5) 0.051(4) 0.062(4) -0.024(3) 0.022(4) 0.002(3)
C63 0.036(4) 0.054(4) 0.041(4) 0.000(3) -0.001(3) 0.011(3)
C64 0.033(4) 0.067(4) 0.040(4) 0.003(3) -0.003(3) 0.003(3)
C65 0.045(4) 0.054(4) 0.041(4) -0.014(3) -0.002(3) -0.012(3)
C66 0.039(4) 0.040(3) 0.033(3) -0.007(3) 0.003(3) 0.000(3)
C67 0.035(4) 0.048(4) 0.060(4) -0.018(3) -0.007(3) -0.005(3)
C68 0.071(5) 0.078(5) 0.080(5) -0.025(4) 0.018(4) 0.005(4)
C69 0.069(5) 0.050(4) 0.077(5) -0.004(3) 0.005(4) 0.009(3)
C70 0.029(3) 0.031(3) 0.036(3) 0.004(2) -0.002(3) -0.002(2)
C71 0.029(3) 0.040(3) 0.036(3) 0.007(3) 0.002(3) 0.005(3)
C72 0.043(4) 0.045(3) 0.053(4) -0.009(3) 0.012(3) 0.008(3)
C73 0.066(5) 0.086(5) 0.044(4) -0.015(3) 0.019(3) 0.005(4)
C74 0.075(5) 0.048(4) 0.074(5) -0.016(3) 0.001(4) 0.008(3)
C75 0.046(4) 0.050(4) 0.047(4) 0.012(3) 0.014(3) 0.012(3)
C76 0.035(4) 0.054(4) 0.067(5) 0.011(3) 0.003(3) -0.008(3)
C77 0.032(4) 0.046(3) 0.044(4) 0.002(3) -0.005(3) -0.013(3)
C78 0.026(3) 0.037(3) 0.033(3) 0.005(2) -0.005(2) 0.000(2)
C79 0.044(4) 0.040(3) 0.039(3) -0.003(3) 0.006(3) -0.008(3)
C80 0.086(5) 0.070(4) 0.054(4) -0.014(3) 0.026(4) 0.018(4)
C81 0.075(5) 0.078(5) 0.046(4) -0.008(3) 0.004(4) -0.027(4)
C101 0.074(6) 0.107(6) 0.111(7) 0.007(5) 0.036(5) 0.010(5)
C102 0.107(7) 0.079(5) 0.144(8) 0.032(5) 0.038(6) 0.025(5)
C103 0.084(7) 0.138(8) 0.179(10) 0.095(7) -0.012(6) -0.020(6)
N1 0.031(3) 0.038(3) 0.031(3) 0.002(2) 0.001(2) -0.003(2)
N2 0.036(3) 0.039(3) 0.029(3) -0.004(2) 0.003(2) 0.003(2)
N3 0.032(3) 0.038(3) 0.029(3) -0.001(2) 0.003(2) -0.004(2)
N4 0.033(3) 0.027(2) 0.032(3) -0.0032(19) 0.002(2) 0.000(2)
O1 0.024(2) 0.061(2) 0.039(2) -0.0003(18) 0.0018(17) -0.0050(18)
O2 0.051(3) 0.045(2) 0.061(3) -0.005(2) 0.014(2) -0.008(2)
O3 0.030(2) 0.056(2) 0.037(2) 0.0047(18) 0.0034(17) 0.0096(18)
O4 0.059(3) 0.040(2) 0.065(3) -0.008(2) 0.003(2) 0.006(2)
Y1 0.0295(3) 0.0408(3) 0.0309(3) -0.0023(2) 0.0022(2) -0.0007(2)
Y2 0.0298(3) 0.0371(3) 0.0327(3) 0.0034(2) 0.0034(2) 0.0013(2)
Si1 0.0672(14) 0.0720(13) 0.0629(14) 0.0102(10) 0.0192(11) 0.0113(11)
O5 0.243(12) 0.171(8) 0.113(8) -0.079(6) 0.089(8) -0.028(8)

loop_
_atom_type_symbol
_atom_type_description
_atom_type_scat_dispersion_real
_atom_type_scat_dispersion_imag
_atom_type_scat_source
C C 0.0033 0.0016 'International Tables Vol C Tables 4.2.6.8 and 6.1.1.4'
H H 0.0000 0.0000 'International Tables Vol C Tables 4.2.6.8 and 6.1.1.4'
N N 0.0061 0.0033 'International Tables Vol C Tables 4.2.6.8 and 6.1.1.4'
O O 0.0106 0.0060 'International Tables Vol C Tables 4.2.6.8 and 6.1.1.4'
Y Y -2.7962 3.5667 'International Tables Vol C Tables 4.2.6.8 and 6.1.1.4'
Si Si 0.0817 0.0704 'International Tables Vol C Tables 4.2.6.8 and 6.1.1.4'

loop_
_geom_angle_atom_site_label_1
_geom_angle_atom_site_label_2
_geom_angle_atom_site_label_3
_geom_angle
_geom_angle_site_symmetry_3
O1 C4 C5 103.7(4) .
O1 C4 H4A 111.0 .
C5 C4 H4A 111.0 .
O1 C4 H4B 111.0 .
C5 C4 H4B 111.0 .
H4A C4 H4B 109.0 .
C4 C5 C6 103.4(4) .
C4 C5 H5A 111.1 .
C6 C5 H5A 111.1 .
C4 C5 H5B 111.1 .
C6 C5 H5B 111.1 .
H5A C5 H5B 109.0 .
C7 C6 C5 104.8(4) .
C7 C6 H6A 110.8 .
C5 C6 H6A 110.8 .
C7 C6 H6B 110.8 .
C5 C6 H6B 110.8 .
H6A C6 H6B 108.9 .
O1 C7 C6 105.8(4) .
O1 C7 H7A 110.6 .
C6 C7 H7A 110.6 .
O1 C7 H7B 110.6 .
C6 C7 H7B 110.6 .
H7A C7 H7B 108.7 .
C9 C8 O2 105.9(6) .
C9 C8 H8A 110.6 .
O2 C8 H8A 110.6 .
C9 C8 H8B 110.6 .
O2 C8 H8B 110.6 .
H8A C8 H8B 108.7 .
C8 C9 C10 105.7(7) .
C8 C9 H9A 110.6 .
C10 C9 H9A 110.6 .
C8 C9 H9B 110.6 .
C10 C9 H9B 110.6 .
H9A C9 H9B 108.7 .
C11 C10 C9 104.3(6) .
C11 C10 H10A 110.9 .
C9 C10 H10A 110.9 .
C11 C10 H10B 110.9 .
C9 C10 H10B 110.9 .
H10A C10 H10B 108.9 .
O2 C11 C10 106.5(6) .
O2 C11 H11A 110.4 .
C10 C11 H11A 110.4 .
O2 C11 H11B 110.4 .
C10 C11 H11B 110.4 .
H11A C11 H11B 108.6 .
O3 C12 C13 107.1(4) .
O3 C12 H12A 110.3 .
C13 C12 H12A 110.3 .
O3 C12 H12B 110.3 .
C13 C12 H12B 110.3 .
H12A C12 H12B 108.6 .
C12 C13 C14 105.1(5) .
C12 C13 H13A 110.7 .
C14 C13 H13A 110.7 .
C12 C13 H13B 110.7 .
C14 C13 H13B 110.7 .
H13A C13 H13B 108.8 .
C15 C14 C13 103.0(5) .
C15 C14 H14A 111.2 .
C13 C14 H14A 111.2 .
C15 C14 H14B 111.2 .
C13 C14 H14B 111.2 .
H14A C14 H14B 109.1 .
O3 C15 C14 103.8(4) .
O3 C15 H15A 111.0 .
C14 C15 H15A 111.0 .
O3 C15 H15B 111.0 .
C14 C15 H15B 111.0 .
H15A C15 H15B 109.0 .
O4 C16 C17' 109.5(9) .
O4 C16 C17 115.5(10) .
C17' C16 C17 38.8(9) .
O4 C16 H16A 109.8 .
C17' C16 H16A 109.8 .
C17 C16 H16A 131.6 .
O4 C16 H16B 109.8 .
C17' C16 H16B 109.8 .
C17 C16 H16B 72.0 .
H16A C16 H16B 108.2 .
C16 C17 C18 100(2) .
C16 C17 H17A 111.8 .
C18 C17 H17A 111.8 .
C16 C17 H17B 111.8 .
C18 C17 H17B 111.8 .
H17A C17 H17B 109.5 .
C17 C18 C19 116(2) .
C17 C18 H18A 108.3 .
C19 C18 H18A 108.3 .
C17 C18 H18B 108.3 .
C19 C18 H18B 108.3 .
H18A C18 H18B 107.4 .
C16 C17' C18' 124(2) .
C16 C17' H17C 106.2 .
C18' C17' H17C 106.2 .
C16 C17' H17D 106.2 .
C18' C17' H17D 106.2 .
H17C C17' H17D 106.4 .
C19 C18' C17' 117(2) .
C19 C18' H18C 108.0 .
C17' C18' H18C 108.0 .
C19 C18' H18D 108.0 .
C17' C18' H18D 108.0 .
H18C C18' H18D 107.2 .
C18' C19 C18 32.5(10) .
C18' C19 H19A 109.5 .
C18 C19 H19A 109.1 .
C18' C19 H19B 109.5 .
C18 C19 H19B 79.7 .
H19A C19 H19B 109.5 .
C18' C19 H19C 109.5 .
C18 C19 H19C 134.0 .
H19A C19 H19C 109.5 .
H19B C19 H19C 109.5 .
N2 C20 N1 114.4(5) .
N2 C20 C21 123.8(5) .
N1 C20 C21 121.8(5) .
N2 C20 Y1 59.0(3) .
N1 C20 Y1 55.8(3) .
C21 C20 Y1 174.7(4) .
C26 C21 C22 117.8(5) .
C26 C21 C20 119.9(5) .
C22 C21 C20 122.3(5) .
C23 C22 C21 120.5(5) .
C23 C22 H22 119.7 .
C21 C22 H22 119.7 .
C24 C23 C22 120.5(6) .
C24 C23 H23 119.8 .
C22 C23 H23 119.8 .
C25 C24 C23 120.2(6) .
C25 C24 H24 119.9 .
C23 C24 H24 119.9 .
C24 C25 C26 119.4(6) .
C24 C25 H25 120.3 .
C26 C25 H25 120.3 .
C21 C26 C25 121.5(6) .
C21 C26 H26 119.2 .
C25 C26 H26 119.2 .
C35 C27 C28 117.8(5) .
C35 C27 N1 122.5(5) .
C28 C27 N1 119.6(5) .
C32 C28 C27 120.6(5) .
C32 C28 C29 119.3(5) .
C27 C28 C29 120.1(5) .
C30 C29 C31 110.0(4) .
C30 C29 C28 110.9(4) .
C31 C29 C28 112.6(5) .
C30 C29 H29 107.7 .
C31 C29 H29 107.7 .
C28 C29 H29 107.7 .
C29 C30 H30A 109.5 .
C29 C30 H30B 109.5 .
H30A C30 H30B 109.5 .
C29 C30 H30C 109.5 .
H30A C30 H30C 109.5 .
H30B C30 H30C 109.5 .
C29 C31 H31A 109.5 .
C29 C31 H31B 109.5 .
H31A C31 H31B 109.5 .
C29 C31 H31C 109.5 .
H31A C31 H31C 109.5 .
H31B C31 H31C 109.5 .
C28 C32 C33 120.8(5) .
C28 C32 H32 119.6 .
C33 C32 H32 119.6 .
C34 C33 C32 119.7(6) .
C34 C33 H33 120.1 .
C32 C33 H33 120.1 .
C33 C34 C35 121.1(5) .
C33 C34 H34 119.4 .
C35 C34 H34 119.4 .
C34 C35 C27 120.0(5) .
C34 C35 C36 118.4(5) .
C27 C35 C36 121.5(5) .
C35 C36 C38 113.0(5) .
C35 C36 C37 110.8(4) .
C38 C36 C37 110.1(4) .
C35 C36 H36 107.6 .
C38 C36 H36 107.6 .
C37 C36 H36 107.6 .
C36 C37 H37A 109.5 .
C36 C37 H37B 109.5 .
H37A C37 H37B 109.5 .
C36 C37 H37C 109.5 .
H37A C37 H37C 109.5 .
H37B C37 H37C 109.5 .
C36 C38 H38A 109.5 .
C36 C38 H38B 109.5 .
H38A C38 H38B 109.5 .
C36 C38 H38C 109.5 .
H38A C38 H38C 109.5 .
H38B C38 H38C 109.5 .
C40 C39 C47 118.8(5) .
C40 C39 N2 119.2(4) .
C47 C39 N2 122.0(5) .
C44 C40 C39 119.7(5) .
C44 C40 C41 119.3(5) .
C39 C40 C41 121.0(4) .
C40 C41 C43 113.0(4) .
C40 C41 C42 112.7(4) .
C43 C41 C42 108.3(4) .
C40 C41 H41 107.6 .
C43 C41 H41 107.6 .
C42 C41 H41 107.6 .
C41 C42 H42A 109.5 .
C41 C42 H42B 109.5 .
H42A C42 H42B 109.5 .
C41 C42 H42C 109.5 .
H42A C42 H42C 109.5 .
H42B C42 H42C 109.5 .
C41 C43 H43A 109.5 .
C41 C43 H43B 109.5 .
H43A C43 H43B 109.5 .
C41 C43 H43C 109.5 .
H43A C43 H43C 109.5 .
H43B C43 H43C 109.5 .
C45 C44 C40 121.2(6) .
C45 C44 H44 119.4 .
C40 C44 H44 119.4 .
C46 C45 C44 119.7(6) .
C46 C45 H45 120.1 .
C44 C45 H45 120.1 .
C45 C46 C47 121.9(6) .
C45 C46 H46 119.0 .
C47 C46 H46 119.0 .
C46 C47 C39 118.5(5) .
C46 C47 C48 118.4(5) .
C39 C47 C48 123.0(5) .
C47 C48 C50 112.5(5) .
C47 C48 C49 110.8(5) .
C50 C48 C49 108.2(5) .
C47 C48 H48 108.4 .
C50 C48 H48 108.4 .
C49 C48 H48 108.4 .
C48 C49 H49A 109.5 .
C48 C49 H49B 109.5 .
H49A C49 H49B 109.5 .
C48 C49 H49C 109.5 .
H49A C49 H49C 109.5 .
H49B C49 H49C 109.5 .
C48 C50 H50A 109.5 .
C48 C50 H50B 109.5 .
H50A C50 H50B 109.5 .
C48 C50 H50C 109.5 .
H50A C50 H50C 109.5 .
H50B C50 H50C 109.5 .
N4 C51 N3 114.9(4) .
N4 C51 C52 122.8(5) .
N3 C51 C52 122.4(5) .
N4 C51 Y2 56.1(2) .
N3 C51 Y2 58.8(2) .
C52 C51 Y2 177.3(3) .
C53 C52 C57 118.1(5) .
C53 C52 C51 120.1(5) .
C57 C52 C51 121.8(5) .
C52 C53 C54 120.5(5) .
C52 C53 H53 119.7 .
C54 C53 H53 119.7 .
C55 C54 C53 120.4(6) .
C55 C54 H54 119.8 .
C53 C54 H54 119.8 .
C54 C55 C56 119.5(6) .
C54 C55 H55 120.3 .
C56 C55 H55 120.3 .
C55 C56 C57 120.5(6) .
C55 C56 H56 119.7 .
C57 C56 H56 119.7 .
C56 C57 C52 121.0(5) .
C56 C57 H57 119.5 .
C52 C57 H57 119.5 .
N4 C58 C59 122.1(5) .
N4 C58 C66 118.1(5) .
C59 C58 C66 119.5(5) .
C63 C59 C58 118.8(5) .
C63 C59 C60 119.3(5) .
C58 C59 C60 121.9(5) .
C59 C60 C62 109.4(4) .
C59 C60 C61 112.5(4) .
C62 C60 C61 110.9(4) .
C59 C60 H60 108.0 .
C62 C60 H60 108.0 .
C61 C60 H60 108.0 .
C60 C61 H61A 109.5 .
C60 C61 H61B 109.5 .
H61A C61 H61B 109.5 .
C60 C61 H61C 109.5 .
H61A C61 H61C 109.5 .
H61B C61 H61C 109.5 .
C60 C62 H62A 109.5 .
C60 C62 H62B 109.5 .
H62A C62 H62B 109.5 .
C60 C62 H62C 109.5 .
H62A C62 H62C 109.5 .
H62B C62 H62C 109.5 .
C64 C63 C59 122.4(5) .
C64 C63 H63 118.8 .
C59 C63 H63 118.8 .
C65 C64 C63 118.2(5) .
C65 C64 H64 120.9 .
C63 C64 H64 120.9 .
C64 C65 C66 122.9(5) .
C64 C65 H65 118.5 .
C66 C65 H65 118.5 .
C65 C66 C58 118.2(5) .
C65 C66 C67 119.9(5) .
C58 C66 C67 121.9(5) .
C69 C67 C66 111.5(4) .
C69 C67 C68 109.6(5) .
C66 C67 C68 111.2(5) .
C69 C67 H67 108.1 .
C66 C67 H67 108.1 .
C68 C67 H67 108.1 .
C67 C68 H68A 109.5 .
C67 C68 H68B 109.5 .
H68A C68 H68B 109.5 .
C67 C68 H68C 109.5 .
H68A C68 H68C 109.5 .
H68B C68 H68C 109.5 .
C67 C69 H69A 109.5 .
C67 C69 H69B 109.5 .
H69A C69 H69B 109.5 .
C67 C69 H69C 109.5 .
H69A C69 H69C 109.5 .
H69B C69 H69C 109.5 .
C71 C70 C78 120.3(5) .
C71 C70 N3 121.5(4) .
C78 C70 N3 118.2(4) .
C75 C71 C70 118.1(5) .
C75 C71 C72 118.1(5) .
C70 C71 C72 123.8(5) .
C71 C72 C74 109.8(5) .
C71 C72 C73 113.2(4) .
C74 C72 C73 110.9(4) .
C71 C72 H72 107.6 .
C74 C72 H72 107.6 .
C73 C72 H72 107.6 .
C72 C73 H73A 109.5 .
C72 C73 H73B 109.5 .
H73A C73 H73B 109.5 .
C72 C73 H73C 109.5 .
H73A C73 H73C 109.5 .
H73B C73 H73C 109.5 .
C72 C74 H74A 109.5 .
C72 C74 H74B 109.5 .
H74A C74 H74B 109.5 .
C72 C74 H74C 109.5 .
H74A C74 H74C 109.5 .
H74B C74 H74C 109.5 .
C76 C75 C71 122.1(5) .
C76 C75 H75 118.9 .
C71 C75 H75 118.9 .
C77 C76 C75 118.8(5) .
C77 C76 H76 120.6 .
C75 C76 H76 120.6 .
C76 C77 C78 121.9(5) .
C76 C77 H77 119.0 .
C78 C77 H77 119.0 .
C77 C78 C70 118.3(5) .
C77 C78 C79 120.2(5) .
C70 C78 C79 121.5(4) .
C81 C79 C78 113.1(5) .
C81 C79 C80 110.2(5) .
C78 C79 C80 112.4(4) .
C81 C79 H79 106.9 .
C78 C79 H79 106.9 .
C80 C79 H79 106.9 .
C79 C80 H80A 109.5 .
C79 C80 H80B 109.5 .
H80A C80 H80B 109.5 .
C79 C80 H80C 109.5 .
H80A C80 H80C 109.5 .
H80B C80 H80C 109.5 .
C79 C81 H81A 109.5 .
C79 C81 H81B 109.5 .
H81A C81 H81B 109.5 .
C79 C81 H81C 109.5 .
H81A C81 H81C 109.5 .
H81B C81 H81C 109.5 .
Si1 C101 H10C 109.5 .
Si1 C101 H10D 109.5 .
H10C C101 H10D 109.5 .
Si1 C101 H10E 109.5 .
H10C C101 H10E 109.5 .
H10D C101 H10E 109.5 .
Si1 C102 H10F 109.5 .
Si1 C102 H10G 109.5 .
H10F C102 H10G 109.5 .
Si1 C102 H10H 109.5 .
H10F C102 H10H 109.5 .
H10G C102 H10H 109.5 .
Si1 C103 H10I 109.5 .
Si1 C103 H10J 109.5 .
H10I C103 H10J 109.5 .
Si1 C103 H10K 109.5 .
H10I C103 H10K 109.5 .
H10J C103 H10K 109.5 .
C20 N1 C27 122.4(4) .
C20 N1 Y1 96.5(3) .
C27 N1 Y1 137.3(3) .
C20 N2 C39 120.3(4) .
C20 N2 Y1 93.3(3) .
C39 N2 Y1 146.2(3) .
C51 N3 C70 120.7(4) .
C51 N3 Y2 93.7(3) .
C70 N3 Y2 144.0(3) .
C51 N4 C58 123.8(4) .
C51 N4 Y2 96.7(3) .
C58 N4 Y2 138.5(3) .
C7 O1 C4 104.7(4) .
C7 O1 Y1 126.7(3) .
C4 O1 Y1 125.9(3) .
C11 O2 C8 104.2(4) .
C11 O2 Y1 131.5(3) .
C8 O2 Y1 124.2(4) .
C12 O3 C15 104.3(4) .
C12 O3 Y2 118.2(3) .
C15 O3 Y2 130.1(3) .
C16 O4 Y2 175.8(4) .
O2 Y1 N1 93.21(13) .
O2 Y1 O1 84.75(12) .
N1 Y1 O1 136.12(13) .
O2 Y1 N2 97.45(12) .
N1 Y1 N2 55.31(14) .
O1 Y1 N2 81.42(13) .
O2 Y1 C20 97.82(13) .
N1 Y1 C20 27.73(13) .
O1 Y1 C20 109.05(14) .
N2 Y1 C20 27.69(13) .
O2 Y1 Y2 107.03(9) .
N1 Y1 Y2 115.39(10) .
O1 Y1 Y2 106.97(8) .
N2 Y1 Y2 154.62(9) .
C20 Y1 Y2 137.62(11) .
O2 Y1 H1 87.8(10) .
N1 Y1 H1 85.0(11) .
O1 Y1 H1 138.5(11) .
N2 Y1 H1 140.1(11) .
C20 Y1 H1 112.4(11) .
Y2 Y1 H1 37.7(11) .
O2 Y1 H2 148.9(11) .
N1 Y1 H2 103.9(11) .
O1 Y1 H2 99.6(11) .
N2 Y1 H2 113.6(11) .
C20 Y1 H2 109.4(11) .
Y2 Y1 H2 42.1(10) .
H1 Y1 H2 68.4(15) .
O2 Y1 H3 82.0(10) .
N1 Y1 H3 147.6(11) .
O1 Y1 H3 75.6(11) .
N2 Y1 H3 157.0(11) .
C20 Y1 H3 175.3(11) .
Y2 Y1 H3 38.8(10) .
H1 Y1 H3 62.9(15) .
H2 Y1 H3 69.6(15) .
O4 Y2 N4 97.58(14) .
O4 Y2 O3 89.22(13) .
N4 Y2 O3 137.46(12) .
O4 Y2 N3 97.52(13) .
N4 Y2 N3 54.64(13) .
O3 Y2 N3 82.88(13) .
O4 Y2 C51 97.94(14) .
N4 Y2 C51 27.13(13) .
O3 Y2 C51 110.40(13) .
N3 Y2 C51 27.52(13) .
O4 Y2 Y1 121.45(10) .
N4 Y2 Y1 109.03(9) .
O3 Y2 Y1 102.57(8) .
N3 Y2 Y1 140.46(9) .
C51 Y2 Y1 128.46(10) .
O4 Y2 H1 101.0(9) .
N4 Y2 H1 141.1(10) .
O3 Y2 H1 76.9(10) .
N3 Y2 H1 152.2(10) .
C51 Y2 H1 159.8(9) .
Y1 Y2 H1 32.8(10) .
O4 Y2 H2 160.8(10) .
N4 Y2 H2 91.7(11) .
O3 Y2 H2 95.3(11) .
N3 Y2 H2 101.6(10) .
C51 Y2 H2 97.9(10) .
Y1 Y2 H2 39.4(10) .
H1 Y2 H2 62.2(14) .
O4 Y2 H3 97.6(10) .
N4 Y2 H3 85.9(10) .
O3 Y2 H3 134.9(10) .
N3 Y2 H3 139.2(10) .
C51 Y2 H3 112.6(10) .
Y1 Y2 H3 37.4(10) .
H1 Y2 H3 58.1(14) .
H2 Y2 H3 66.2(14) .
O5 Si1 C101 109.0(3) .
O5 Si1 C102 109.7(3) .
C101 Si1 C102 110.3(3) .
O5 Si1 C103 110.1(3) .
C101 Si1 C103 109.2(4) .
C102 Si1 C103 108.6(4) .
Si1 O5 Si1 180.0 3_656

loop_
_geom_bond_atom_site_label_1
_geom_bond_atom_site_label_2
_geom_bond_distance
_geom_bond_site_symmetry_2
C4 O1 1.454(6) .
C4 C5 1.485(7) .
C4 H4A 0.9900 .
C4 H4B 0.9900 .
C5 C6 1.528(6) .
C5 H5A 0.9900 .
C5 H5B 0.9900 .
C6 C7 1.514(7) .
C6 H6A 0.9900 .
C6 H6B 0.9900 .
C7 O1 1.451(5) .
C7 H7A 0.9900 .
C7 H7B 0.9900 .
C8 C9 1.446(9) .
C8 O2 1.463(7) .
C8 H8A 0.9900 .
C8 H8B 0.9900 .
C9 C10 1.512(10) .
C9 H9A 0.9900 .
C9 H9B 0.9900 .
C10 C11 1.491(9) .
C10 H10A 0.9900 .
C10 H10B 0.9900 .
C11 O2 1.420(6) .
C11 H11A 0.9900 .
C11 H11B 0.9900 .
C12 O3 1.446(5) .
C12 C13 1.483(7) .
C12 H12A 0.9900 .
C12 H12B 0.9900 .
C13 C14 1.538(7) .
C13 H13A 0.9900 .
C13 H13B 0.9900 .
C14 C15 1.511(7) .
C14 H14A 0.9900 .
C14 H14B 0.9900 .
C15 O3 1.453(6) .
C15 H15A 0.9900 .
C15 H15B 0.9900 .
C16 O4 1.364(6) .
C16 C17' 1.403(17) .
C16 C17 1.50(2) .
C16 H16A 0.9900 .
C16 H16B 0.9900 .
C17 C18 1.57(5) .
C17 H17A 0.9900 .
C17 H17B 0.9900 .
C18 C19 1.61(2) .
C18 H18A 0.9900 .
C18 H18B 0.9900 .
C17' C18' 1.50(3) .
C17' H17C 0.9900 .
C17' H17D 0.9900 .
C18' C19 1.480(17) .
C18' H18C 0.9900 .
C18' H18D 0.9900 .
C19 H19A 0.9800 .
C19 H19B 0.9800 .
C19 H19C 0.9800 .
C20 N2 1.338(6) .
C20 N1 1.346(6) .
C20 C21 1.488(7) .
C20 Y1 2.874(5) .
C21 C26 1.386(7) .
C21 C22 1.389(6) .
C22 C23 1.384(7) .
C22 H22 0.9500 .
C23 C24 1.369(8) .
C23 H23 0.9500 .
C24 C25 1.368(8) .
C24 H24 0.9500 .
C25 C26 1.390(7) .
C25 H25 0.9500 .
C26 H26 0.9500 .
C27 C35 1.406(7) .
C27 C28 1.420(7) .
C27 N1 1.427(6) .
C28 C32 1.371(7) .
C28 C29 1.528(7) .
C29 C30 1.518(7) .
C29 C31 1.525(7) .
C29 H29 1.0000 .
C30 H30A 0.9800 .
C30 H30B 0.9800 .
C30 H30C 0.9800 .
C31 H31A 0.9800 .
C31 H31B 0.9800 .
C31 H31C 0.9800 .
C32 C33 1.385(7) .
C32 H32 0.9500 .
C33 C34 1.367(7) .
C33 H33 0.9500 .
C34 C35 1.393(7) .
C34 H34 0.9500 .
C35 C36 1.519(7) .
C36 C38 1.534(7) .
C36 C37 1.536(7) .
C36 H36 1.0000 .
C37 H37A 0.9800 .
C37 H37B 0.9800 .
C37 H37C 0.9800 .
C38 H38A 0.9800 .
C38 H38B 0.9800 .
C38 H38C 0.9800 .
C39 C40 1.414(7) .
C39 C47 1.422(7) .
C39 N2 1.429(6) .
C40 C44 1.384(7) .
C40 C41 1.524(7) .
C41 C43 1.529(7) .
C41 C42 1.536(7) .
C41 H41 1.0000 .
C42 H42A 0.9800 .
C42 H42B 0.9800 .
C42 H42C 0.9800 .
C43 H43A 0.9800 .
C43 H43B 0.9800 .
C43 H43C 0.9800 .
C44 C45 1.378(7) .
C44 H44 0.9500 .
C45 C46 1.363(8) .
C45 H45 0.9500 .
C46 C47 1.396(7) .
C46 H46 0.9500 .
C47 C48 1.493(7) .
C48 C50 1.544(7) .
C48 C49 1.549(8) .
C48 H48 1.0000 .
C49 H49A 0.9800 .
C49 H49B 0.9800 .
C49 H49C 0.9800 .
C50 H50A 0.9800 .
C50 H50B 0.9800 .
C50 H50C 0.9800 .
C51 N4 1.331(6) .
C51 N3 1.342(6) .
C51 C52 1.505(6) .
C51 Y2 2.899(5) .
C52 C53 1.383(7) .
C52 C57 1.389(7) .
C53 C54 1.405(7) .
C53 H53 0.9500 .
C54 C55 1.362(8) .
C54 H54 0.9500 .
C55 C56 1.379(8) .
C55 H55 0.9500 .
C56 C57 1.383(7) .
C56 H56 0.9500 .
C57 H57 0.9500 .
C58 N4 1.411(6) .
C58 C59 1.415(7) .
C58 C66 1.416(7) .
C59 C63 1.387(7) .
C59 C60 1.524(7) .
C60 C62 1.527(6) .
C60 C61 1.536(7) .
C60 H60 1.0000 .
C61 H61A 0.9800 .
C61 H61B 0.9800 .
C61 H61C 0.9800 .
C62 H62A 0.9800 .
C62 H62B 0.9800 .
C62 H62C 0.9800 .
C63 C64 1.379(7) .
C63 H63 0.9500 .
C64 C65 1.370(7) .
C64 H64 0.9500 .
C65 C66 1.394(7) .
C65 H65 0.9500 .
C66 C67 1.522(7) .
C67 C69 1.518(7) .
C67 C68 1.541(7) .
C67 H67 1.0000 .
C68 H68A 0.9800 .
C68 H68B 0.9800 .
C68 H68C 0.9800 .
C69 H69A 0.9800 .
C69 H69B 0.9800 .
C69 H69C 0.9800 .
C70 C71 1.404(6) .
C70 C78 1.407(6) .
C70 N3 1.427(6) .
C71 C75 1.391(7) .
C71 C72 1.517(7) .
C72 C74 1.533(7) .
C72 C73 1.542(7) .
C72 H72 1.0000 .
C73 H73A 0.9800 .
C73 H73B 0.9800 .
C73 H73C 0.9800 .
C74 H74A 0.9800 .
C74 H74B 0.9800 .
C74 H74C 0.9800 .
C75 C76 1.377(7) .
C75 H75 0.9500 .
C76 C77 1.377(7) .
C76 H76 0.9500 .
C77 C78 1.391(6) .
C77 H77 0.9500 .
C78 C79 1.521(6) .
C79 C81 1.519(7) .
C79 C80 1.531(7) .
C79 H79 1.0000 .
C80 H80A 0.9800 .
C80 H80B 0.9800 .
C80 H80C 0.9800 .
C81 H81A 0.9800 .
C81 H81B 0.9800 .
C81 H81C 0.9800 .
C101 Si1 1.817(6) .
C101 H10C 0.9800 .
C101 H10D 0.9800 .
C101 H10E 0.9800 .
C102 Si1 1.836(6) .
C102 H10F 0.9800 .
C102 H10G 0.9800 .
C102 H10H 0.9800 .
C103 Si1 1.847(8) .
C103 H10I 0.9800 .
C103 H10J 0.9800 .
C103 H10K 0.9800 .
N1 Y1 2.391(4) .
N2 Y1 2.468(4) .
N3 Y2 2.485(4) .
N4 Y2 2.424(4) .
O1 Y1 2.394(3) .
O2 Y1 2.354(3) .
O3 Y2 2.430(3) .
O4 Y2 2.067(3) .
Y1 Y2 3.3903(8) .
Y1 H1 1.95(4) .
Y1 H2 2.17(4) .
Y1 H3 2.12(4) .
Y2 H1 2.20(4) .
Y2 H2 2.30(4) .
Y2 H3 2.19(4) .
Si1 O5 1.585(2) .
O5 Si1 1.585(2) 3_656
